data_7010437
loop_
_publ_author_name
'Huang, Yi-Lun'
'Huang, Bor-Hunn'
'Ko, Bao-Tsan'
'Lin, Chu-Chieh'

_publ_section_title
;
 Reactions of amides with organoaluminium: a useful synthetic route to
 aluminium diketiminates&#x200A;&#x2020;
;
_journal_issue 8
_journal_name_full 'Journal of the Chemical Society, Dalton Transactions'
_journal_page_first 1359
_journal_paper_doi 10.1039/b009070k
_journal_year 2001
_chemical_formula_sum 'C16 H18 Al N O2'
_chemical_formula_weight 283.29
_chemical_name_systematic
; 
? 
;
_space_group_IT_number 14
_symmetry_cell_setting monoclinic
_symmetry_space_group_name_Hall '-P 2yn'
_symmetry_space_group_name_H-M 'P 1 21/n 1'
_atom_sites_solution_hydrogens geom
_atom_sites_solution_primary direct
_atom_sites_solution_secondary difmap
_audit_creation_method SHELXL-97
_cell_angle_alpha 90.00
_cell_angle_beta 104.007(2)
_cell_angle_gamma 90.00
_cell_formula_units_Z 4
_cell_length_a 10.1019(8)
_cell_length_b 9.7458(8)
_cell_length_c 16.2491(13)
_cell_measurement_temperature 293(2)
_cell_volume 1552.2(2)
_computing_cell_refinement 'Bruker SMART'
_computing_data_collection 'Bruker SMART'
_computing_data_reduction 'Bruker SHELXTL'
_computing_molecular_graphics 'Bruker SHELXTL'
_computing_publication_material 'Bruker SHELXTL'
_computing_structure_refinement 'SHELXL-97 (Sheldrick, 1997)'
_computing_structure_solution 'SHELXS-97 (Sheldrick, 1990)'
_diffrn_ambient_temperature 293(2)
_diffrn_measured_fraction_theta_full 0.995
_diffrn_measured_fraction_theta_max 0.995
_diffrn_measurement_device_type 'CCD area detector'
_diffrn_measurement_method 'phi and omega scans'
_diffrn_radiation_monochromator graphite
_diffrn_radiation_source 'fine-focus sealed tube'
_diffrn_radiation_type MoK\a
_diffrn_radiation_wavelength 0.71073
_diffrn_reflns_av_R_equivalents 0.0142
_diffrn_reflns_av_sigmaI/netI 0.0124
_diffrn_reflns_limit_h_max 11
_diffrn_reflns_limit_h_min -12
_diffrn_reflns_limit_k_max 7
_diffrn_reflns_limit_k_min -11
_diffrn_reflns_limit_l_max 20
_diffrn_reflns_limit_l_min -18
_diffrn_reflns_number 8412
_diffrn_reflns_theta_full 25.99
_diffrn_reflns_theta_max 25.99
_diffrn_reflns_theta_min 2.16
_exptl_absorpt_coefficient_mu 0.131
_exptl_absorpt_correction_type none
_exptl_crystal_density_diffrn 1.212
_exptl_crystal_density_method 'not measured'
_exptl_crystal_F_000 600
_refine_diff_density_max 0.253
_refine_diff_density_min -0.214
_refine_diff_density_rms 0.050
_refine_ls_extinction_method none
_refine_ls_goodness_of_fit_ref 1.134
_refine_ls_hydrogen_treatment mixed
_refine_ls_matrix_type full
_refine_ls_number_parameters 181
_refine_ls_number_reflns 3034
_refine_ls_number_restraints 0
_refine_ls_restrained_S_all 1.134
_refine_ls_R_factor_all 0.0427
_refine_ls_R_factor_gt 0.0366
_refine_ls_shift/su_max 0.016
_refine_ls_shift/su_mean 0.004
_refine_ls_structure_factor_coef Fsqd
_refine_ls_weighting_details 'calc w=1/[\s^2^(Fo^2^)+(0.1000P)^2^+0.0000P] where P=(Fo^2^+2Fc^2^)/3'
_refine_ls_weighting_scheme calc
_refine_ls_wR_factor_gt 0.1281
_refine_ls_wR_factor_ref 0.1373
_reflns_number_gt 2594
_reflns_number_total 3034
_reflns_threshold_expression >2sigma(I)
_cod_data_source_file b009070k.txt
_cod_data_source_block 3
_cod_depositor_comments
;
The following automatic conversions were performed:
'_symmetry_cell_setting' value 'Monoclinic' changed to 'monoclinic'
according to '/home/saulius/struct/CIF-dictionaries/cif_core.dic'
dictionary named 'cif_core.dic' version 2.4.1 from 2010-06-29.

Automatic conversion script
Id: cif_fix_enum 1527 2010-12-29 10:47:43Z saulius 
;
_cod_original_sg_symbol_H-M P2(1)/n
_cod_database_code 7010437

loop_
_symmetry_equiv_pos_as_xyz
'x, y, z'
'-x+1/2, y+1/2, -z+1/2'
'-x, -y, -z'
'x-1/2, -y-1/2, z-1/2'

loop_
_atom_site_label
_atom_site_type_symbol
_atom_site_fract_x
_atom_site_fract_y
_atom_site_fract_z
_atom_site_U_iso_or_equiv
_atom_site_adp_type
_atom_site_occupancy
_atom_site_symmetry_multiplicity
_atom_site_calc_flag
_atom_site_refinement_flags
_atom_site_disorder_assembly
_atom_site_disorder_group
Al Al 0.34664(4) 0.09287(4) 0.02461(2) 0.04560(18) Uani 1 1 d . . .
O1 O 0.36443(10) -0.04653(10) -0.04625(6) 0.0482(3) Uani 1 1 d . . .
O2 O 0.67599(14) -0.02952(15) -0.43204(8) 0.0762(4) Uani 1 1 d . . .
N N 0.51227(11) -0.05019(11) -0.12786(7) 0.0436(3) Uani 1 1 d . . .
C1 C 0.38617(13) -0.03770(13) -0.12171(8) 0.0415(3) Uani 1 1 d . . .
C2 C 0.26343(13) -0.01996(14) -0.19293(8) 0.0427(3) Uani 1 1 d . . .
C3 C 0.14189(16) -0.07772(16) -0.18302(10) 0.0550(4) Uani 1 1 d . . .
H3A H 0.1402 -0.1238 -0.1332 0.066 Uiso 1 1 calc R . .
C4 C 0.02375(16) -0.06675(17) -0.24709(12) 0.0634(4) Uani 1 1 d . . .
H4A H -0.0566 -0.1071 -0.2406 0.076 Uiso 1 1 calc R . .
C5 C 0.02501(16) 0.00375(18) -0.32028(11) 0.0615(4) Uani 1 1 d . . .
H5A H -0.0541 0.0095 -0.3636 0.074 Uiso 1 1 calc R . .
C6 C 0.14269(17) 0.06557(18) -0.32952(10) 0.0604(4) Uani 1 1 d . . .
H6A H 0.1423 0.1155 -0.3783 0.072 Uiso 1 1 calc R . .
C7 C 0.26204(15) 0.05381(16) -0.26631(9) 0.0510(3) Uani 1 1 d . . .
H7A H 0.3416 0.0955 -0.2731 0.061 Uiso 1 1 calc R . .
C8 C 0.54891(13) -0.04844(13) -0.20842(8) 0.0415(3) Uani 1 1 d . . .
C9 C 0.62222(15) 0.06262(15) -0.22775(9) 0.0503(3) Uani 1 1 d . . .
H9A H 0.6440 0.1354 -0.1899 0.060 Uiso 1 1 calc R . .
C10 C 0.66279(16) 0.06519(17) -0.30282(10) 0.0565(4) Uani 1 1 d . . .
H10A H 0.7113 0.1401 -0.3155 0.068 Uiso 1 1 calc R . .
C11 C 0.63191(15) -0.04295(17) -0.35941(9) 0.0524(4) Uani 1 1 d . . .
C12 C 0.56037(16) -0.15465(16) -0.34002(9) 0.0549(4) Uani 1 1 d . . .
H12A H 0.5397 -0.2280 -0.3775 0.066 Uiso 1 1 calc R . .
C13 C 0.51968(15) -0.15667(15) -0.26430(9) 0.0496(3) Uani 1 1 d . . .
H13A H 0.4721 -0.2320 -0.2512 0.059 Uiso 1 1 calc R . .
C14 C 0.6498(3) -0.1376(3) -0.49175(13) 0.0942(7) Uani 1 1 d . . .
H14A H 0.6860 -0.1143 -0.5394 0.141 Uiso 1 1 calc R . .
H14B H 0.5532 -0.1518 -0.5106 0.141 Uiso 1 1 calc R . .
H14C H 0.6926 -0.2201 -0.4658 0.141 Uiso 1 1 calc R . .
C15 C 0.3826(2) 0.26585(17) -0.02632(11) 0.0718(5) Uani 1 1 d . . .
H15A H 0.4713 0.2626 -0.0379 0.108 Uiso 1 1 calc R . .
H15B H 0.3792 0.3398 0.0121 0.108 Uiso 1 1 calc R . .
H15C H 0.3148 0.2802 -0.0783 0.108 Uiso 1 1 calc R . .
C16 C 0.17021(17) 0.0769(2) 0.05384(12) 0.0688(5) Uani 1 1 d . . .
H16A H 0.1632 -0.0119 0.0781 0.103 Uiso 1 1 calc R . .
H16B H 0.0980 0.0879 0.0036 0.103 Uiso 1 1 calc R . .
H16C H 0.1630 0.1467 0.0942 0.103 Uiso 1 1 calc R . .

loop_
_atom_site_aniso_label
_atom_site_aniso_U_11
_atom_site_aniso_U_22
_atom_site_aniso_U_33
_atom_site_aniso_U_23
_atom_site_aniso_U_13
_atom_site_aniso_U_12
Al 0.0430(3) 0.0593(3) 0.0351(3) 0.00164(15) 0.01069(18) 0.00351(16)
O1 0.0501(5) 0.0631(6) 0.0342(5) -0.0010(4) 0.0155(4) -0.0051(4)
O2 0.0769(8) 0.1107(11) 0.0515(7) -0.0001(6) 0.0359(6) -0.0147(7)
N 0.0425(6) 0.0556(6) 0.0341(6) 0.0011(4) 0.0121(4) 0.0006(5)
C1 0.0443(7) 0.0460(7) 0.0352(6) -0.0007(5) 0.0117(5) -0.0038(5)
C2 0.0423(7) 0.0489(7) 0.0382(6) -0.0043(5) 0.0120(5) 0.0014(5)
C3 0.0490(8) 0.0619(9) 0.0538(9) 0.0035(6) 0.0119(7) -0.0056(6)
C4 0.0443(8) 0.0707(10) 0.0722(11) -0.0062(8) 0.0085(7) -0.0069(7)
C5 0.0489(8) 0.0776(10) 0.0519(9) -0.0138(7) 0.0004(6) 0.0108(7)
C6 0.0570(9) 0.0833(11) 0.0413(8) 0.0050(7) 0.0127(7) 0.0208(7)
C7 0.0432(7) 0.0663(9) 0.0458(8) 0.0058(6) 0.0152(6) 0.0064(6)
C8 0.0386(6) 0.0531(7) 0.0340(6) 0.0040(5) 0.0112(5) 0.0027(5)
C9 0.0517(8) 0.0551(8) 0.0451(8) -0.0022(6) 0.0138(6) -0.0083(6)
C10 0.0538(8) 0.0665(9) 0.0526(9) 0.0083(7) 0.0193(7) -0.0130(7)
C11 0.0457(7) 0.0758(9) 0.0394(7) 0.0061(6) 0.0173(6) 0.0008(7)
C12 0.0633(9) 0.0605(9) 0.0451(8) -0.0064(6) 0.0212(6) -0.0034(7)
C13 0.0571(8) 0.0498(7) 0.0457(7) 0.0019(6) 0.0200(6) -0.0058(6)
C14 0.1091(15) 0.1331(19) 0.0525(10) -0.0115(11) 0.0434(10) -0.0035(15)
C15 0.0897(12) 0.0627(9) 0.0587(9) 0.0092(8) 0.0096(8) 0.0014(9)
C16 0.0460(8) 0.1027(13) 0.0590(10) -0.0067(9) 0.0151(7) 0.0079(8)

loop_
_atom_type_symbol
_atom_type_description
_atom_type_scat_dispersion_real
_atom_type_scat_dispersion_imag
_atom_type_scat_source
C C 0.0033 0.0016 'International Tables Vol C Tables 4.2.6.8 and 6.1.1.4'
H H 0.0000 0.0000 'International Tables Vol C Tables 4.2.6.8 and 6.1.1.4'
N N 0.0061 0.0033 'International Tables Vol C Tables 4.2.6.8 and 6.1.1.4'
O O 0.0106 0.0060 'International Tables Vol C Tables 4.2.6.8 and 6.1.1.4'
Al Al 0.0645 0.0514 'International Tables Vol C Tables 4.2.6.8 and 6.1.1.4'

loop_
_geom_angle_atom_site_label_1
_geom_angle_atom_site_label_2
_geom_angle_atom_site_label_3
_geom_angle
_geom_angle_site_symmetry_1
_geom_angle_site_symmetry_3
_geom_angle_publ_flag
O1 Al C15 108.67(6) . . ?
O1 Al C16 109.23(7) . . ?
C15 Al C16 116.45(9) . . ?
O1 Al N 102.72(5) . 3_655 ?
C15 Al N 111.98(7) . 3_655 ?
C16 Al N 106.90(6) . 3_655 ?
C1 O1 Al 127.83(8) . . ?
C11 O2 C14 118.45(15) . . ?
C1 N C8 122.44(11) . . ?
C1 N Al 118.25(9) . 3_655 ?
C8 N Al 118.97(8) . 3_655 ?
O1 C1 N 117.14(11) . . ?
O1 C1 C2 116.25(11) . . ?
N C1 C2 126.56(11) . . ?
C7 C2 C3 118.79(12) . . ?
C7 C2 C1 124.14(12) . . ?
C3 C2 C1 117.04(12) . . ?
C4 C3 C2 120.29(15) . . ?
C5 C4 C3 120.11(15) . . ?
C6 C5 C4 120.20(13) . . ?
C5 C6 C7 120.23(15) . . ?
C6 C7 C2 120.32(14) . . ?
C13 C8 C9 119.26(12) . . ?
C13 C8 N 121.85(11) . . ?
C9 C8 N 118.79(12) . . ?
C10 C9 C8 120.21(13) . . ?
C9 C10 C11 120.46(13) . . ?
O2 C11 C10 115.68(14) . . ?
O2 C11 C12 124.74(14) . . ?
C10 C11 C12 119.58(14) . . ?
C11 C12 C13 119.71(14) . . ?
C8 C13 C12 120.76(13) . . ?

loop_
_geom_bond_atom_site_label_1
_geom_bond_atom_site_label_2
_geom_bond_distance
_geom_bond_site_symmetry_2
_geom_bond_publ_flag
Al O1 1.8177(10) . ?
Al C15 1.9503(17) . ?
Al C16 1.9587(17) . ?
Al N 1.9650(11) 3_655 ?
O1 C1 1.2997(15) . ?
O2 C11 1.3648(17) . ?
O2 C14 1.413(3) . ?
N C1 1.3073(18) . ?
N C8 1.4442(16) . ?
N Al 1.9650(11) 3_655 ?
C1 C2 1.4872(18) . ?
C2 C7 1.390(2) . ?
C2 C3 1.395(2) . ?
C3 C4 1.385(2) . ?
C4 C5 1.376(2) . ?
C5 C6 1.373(3) . ?
C6 C7 1.386(2) . ?
C8 C13 1.3764(19) . ?
C8 C9 1.3897(19) . ?
C9 C10 1.378(2) . ?
C10 C11 1.384(2) . ?
C11 C12 1.385(2) . ?
C12 C13 1.3885(18) . ?
